data_7124390
loop_
_publ_author_name
'Murray, Keith S.'
'Phonsri, Wasinee'
'Jameson, Guy N. L.'
'Lewis, Barnaby'

_publ_section_title
;
 Double Spin Crossovers: A New Double Salt Strategy to Improve Magnetic
 and Memory Properties
;
_journal_name_full 'Chemical Communications'
_journal_paper_doi 10.1039/C9CC07416C
_journal_year 2019
_chemical_formula_moiety 'C26 H32 Fe N12, C24 H16 Fe N4 O4, Cl O4, C2 N'
_chemical_formula_sum 'C52 H48 Cl Fe2 N17 O8'
_chemical_formula_weight 1186.22
_chemical_name_systematic '[Fe(3,5 Me2TPM)(TPM)][Fe(azp)2]ClO4 MeCN'
_space_group_crystal_system monoclinic
_space_group_IT_number 14
_space_group_name_Hall '-P 2ybc'
_space_group_name_H-M_alt 'P 1 21/c 1'
_symmetry_space_group_name_Hall '-P 2ybc'
_symmetry_space_group_name_H-M 'P 1 21/c 1'
_atom_sites_solution_hydrogens geom
_audit_creation_date 2019-06-12
_audit_creation_method
;
Olex2 1.2
(compiled 2018.05.29 svn.r3508 for OlexSys, GUI svn.r5506)
;
_audit_update_record
;
2019-06-12 deposited with the CCDC.    2019-10-28 downloaded from the CCDC.
;
_cell_angle_alpha 90
_cell_angle_beta 101.594(4)
_cell_angle_gamma 90
_cell_formula_units_Z 4
_cell_length_a 17.2993(8)
_cell_length_b 10.5858(4)
_cell_length_c 32.3862(14)
_cell_measurement_reflns_used 12566
_cell_measurement_temperature 370.0(2)
_cell_measurement_theta_max 75.0490
_cell_measurement_theta_min 4.1710
_cell_volume 5809.8(4)
_computing_cell_refinement 'CrysAlisPro 1.171.40.49a (Rigaku OD, 2019)'
_computing_data_collection 'CrysAlisPro 1.171.40.49a (Rigaku OD, 2019)'
_computing_data_reduction 'CrysAlisPro 1.171.40.49a (Rigaku OD, 2019)'
_computing_molecular_graphics 'Olex2 (Dolomanov et al., 2009)'
_computing_publication_material 'Olex2 (Dolomanov et al., 2009)'
_computing_structure_refinement 'ShelXL (Sheldrick, 2015)'
_diffrn_ambient_environment air
_diffrn_ambient_temperature 370.0(2)
_diffrn_detector 'CCD plate'
_diffrn_detector_area_resol_mean 10.0000
_diffrn_detector_type HyPix
_diffrn_measured_fraction_theta_full 0.998
_diffrn_measured_fraction_theta_max 0.961
_diffrn_measurement_details
;
List of Runs (angles in degrees, time in seconds):

  # Type    Start    End  Width  t~exp~   \w     \q     \k     \f   Frames
#--------------------------------------------------------------------------
  1  \w     53.00  78.00   0.50    4.00    --   47.57  53.00 -78.00   50
  2  \w     96.00 178.00   0.50   14.57    --  106.49  53.00 -78.00  164
  3  \w    118.00 171.00   0.50   14.57    --  106.49  45.00-150.00  106
  4  \w     85.00 123.00   0.50   14.57    --  106.49 -61.00-150.00   76
  5  \w     43.00  76.00   0.50   14.57    --  106.49 -45.00   0.00   66
  6  \w     46.00  72.00   0.50   14.57    --  106.49 -45.00 -30.00   52
  7  \w     42.00  76.00   0.50   14.57    --  106.49 -45.00 -90.00   68
  8  \w     45.00  72.00   0.50   14.57    --  106.49 -45.00 -60.00   54
  9  \w     32.00  66.00   0.50   14.57    --  106.49 -30.00   0.00   68
 10  \w     34.00  65.00   0.50   14.57    --  106.49 -30.00 -60.00   62
 11  \w     41.00  66.00   0.50   14.57    --  106.49 -30.00 -90.00   50
 12  \w     36.00  64.00   0.50   14.57    --  106.49 -45.00-150.00   56
 13  \w     40.00  65.00   0.50   14.57    --  106.49 -61.00-150.00   50
 14  \w     34.00  66.00   0.50   14.57    --  106.49 -30.00 -30.00   64
 15  \w     34.00  59.00   0.50   14.57    --  106.49 -30.00  90.00   50
 16  \w     43.00  87.00   0.50   14.57    --  106.49 -53.00 137.00   88
 17  \w     79.00 104.00   0.50   14.57    --  106.49 -94.00  90.00   50
 18  \w     32.00  66.00   0.50   14.57    --  106.49 -30.00 150.00   68
 19  \w     32.00  64.00   0.50   14.57    --  106.49 -30.00 120.00   64
 20  \w     -9.00  20.00   0.50    4.00    --   47.57 -53.00 137.00   58
 21  \w    -61.00  19.00   0.50    4.00    --  -47.57  53.00 -78.00  160
 22  \w     -1.00  24.00   0.50    4.00    --  -47.57  37.00 -60.00   50
 23  \w    -74.00 -42.00   0.50   14.57    --  -86.25  53.00 -78.00   64
 24  \w   -117.00 -35.00   0.50    4.00    --  -47.57 -53.00 137.00  164
 25  \w   -113.00 -73.00   0.50    4.00    --  -47.57-125.00  60.00   80
 26  \w   -140.00-115.00   0.50   14.57    --  -86.25 -53.00 137.00   50
 27  \w   -118.00 -81.00   0.50    4.00    --  -47.57-125.00 -60.00   74
 28  \w   -128.00 -78.00   0.50   14.57    --  -86.25-125.00 -90.00  100
;
_diffrn_measurement_device 'four-circle diffractometer'
_diffrn_measurement_device_type 'XtaLAB Synergy, Dualflex, HyPix'
_diffrn_measurement_method '\w scans'
_diffrn_orient_matrix_type 'CrysAlisPro convention (1999,Acta A55,543-557)'
_diffrn_orient_matrix_UB_11 0.0543933000
_diffrn_orient_matrix_UB_12 -0.0812909000
_diffrn_orient_matrix_UB_13 -0.0214529000
_diffrn_orient_matrix_UB_21 0.0442064000
_diffrn_orient_matrix_UB_22 -0.0456811000
_diffrn_orient_matrix_UB_23 0.0435231000
_diffrn_orient_matrix_UB_31 -0.0577986000
_diffrn_orient_matrix_UB_32 -0.1117968000
_diffrn_orient_matrix_UB_33 -0.0022486000
_diffrn_radiation_monochromator mirror
_diffrn_radiation_probe x-ray
_diffrn_radiation_type CuK\a
_diffrn_radiation_wavelength 1.54184
_diffrn_reflns_av_R_equivalents 0.0675
_diffrn_reflns_av_unetI/netI 0.0549
_diffrn_reflns_Laue_measured_fraction_full 0.998
_diffrn_reflns_Laue_measured_fraction_max 0.961
_diffrn_reflns_limit_h_max 21
_diffrn_reflns_limit_h_min -21
_diffrn_reflns_limit_k_max 8
_diffrn_reflns_limit_k_min -12
_diffrn_reflns_limit_l_max 41
_diffrn_reflns_limit_l_min -39
_diffrn_reflns_number 40838
_diffrn_reflns_point_group_measured_fraction_full 0.998
_diffrn_reflns_point_group_measured_fraction_max 0.961
_diffrn_reflns_theta_full 67.684
_diffrn_reflns_theta_max 77.403
_diffrn_reflns_theta_min 4.183
_diffrn_source 'micro-focus sealed X-ray tube'
_diffrn_source_type 'PhotonJet (Cu) X-ray Source'
_exptl_absorpt_coefficient_mu 4.979
_exptl_absorpt_correction_T_max 1.00000
_exptl_absorpt_correction_T_min 0.29224
_exptl_absorpt_correction_type multi-scan
_exptl_absorpt_process_details
;
CrysAlisPro 1.171.40.49a (Rigaku Oxford Diffraction, 2019)
Empirical absorption correction using spherical harmonics,
 implemented in SCALE3 ABSPACK scaling algorithm.
;
_exptl_crystal_colour Black
_exptl_crystal_density_diffrn 1.356
_exptl_crystal_description Plate
_exptl_crystal_F_000 2448
_exptl_crystal_preparation 'Magnetic properties'
_exptl_crystal_size_max 0.38
_exptl_crystal_size_mid 0.25
_exptl_crystal_size_min 0.13
_refine_diff_density_max 0.633
_refine_diff_density_min -0.860
_refine_diff_density_rms 0.098
_refine_ls_extinction_method none
_refine_ls_goodness_of_fit_ref 1.038
_refine_ls_hydrogen_treatment constr
_refine_ls_matrix_type full
_refine_ls_number_parameters 802
_refine_ls_number_reflns 11855
_refine_ls_number_restraints 10
_refine_ls_restrained_S_all 1.038
_refine_ls_R_factor_all 0.1064
_refine_ls_R_factor_gt 0.0815
_refine_ls_shift/su_max 0.001
_refine_ls_shift/su_mean 0.000
_refine_ls_structure_factor_coef Fsqd
_refine_ls_weighting_details 'w=1/[\s^2^(Fo^2^)+(0.1804P)^2^+0.3454P] where P=(Fo^2^+2Fc^2^)/3'
_refine_ls_weighting_scheme calc
_refine_ls_wR_factor_gt 0.2436
_refine_ls_wR_factor_ref 0.2681
_reflns_Friedel_coverage 0.000
_reflns_number_gt 7877
_reflns_number_total 11855
_reflns_threshold_expression 'I > 2\s(I)'
_cod_data_source_file c9cc07416c2.cif
_cod_data_source_block 370k
_cod_database_code 7124390
_shelx_shelxl_version_number 2014/7
_chemical_oxdiff_formula C54H54ClFe2N18O8
_shelx_space_group_comment
;
The symmetry employed for this shelxl refinement is uniquely defined
by the following loop, which should always be used as a source of
symmetry information in preference to the above space-group names.
They are only intended as comments.
;
_shelx_estimated_absorpt_t_max 0.564
_shelx_estimated_absorpt_t_min 0.253
_diffrn_oxdiff_digest_frames
;
01c55cd1fc4c0730bc9d2373f62aff9b6f0002761ef
;
_reflns_odcompleteness_completeness 99.82
_reflns_odcompleteness_iscentric 1
_reflns_odcompleteness_theta 66.97
_olex2_refinement_description
;
1. Fixed Uiso
 At 1.2 times of:
  All C(H) groups
 At 1.5 times of:
  All C(H,H,H) groups
2. Restrained distances
 C51-N17 = C53-N18
 1.1 with sigma of 0.01
 C51-C52 = C53-C54
 1.5 with sigma of 0.1
3. Uiso/Uaniso restraints and constraints
Uanis(O4) \\sim Ueq: with sigma of 0.1 and sigma for terminal atoms of 0.2
4. Others
 Sof(N2')=Sof(N1')=1-FVAR(1)
 Sof(N2)=Sof(N1)=FVAR(1)
 Sof(N4')=Sof(N3')=1-FVAR(2)
 Sof(N3)=Sof(N4)=FVAR(2)
 Sof(O4)=1-FVAR(3)
 Sof(O4')=FVAR(3)
 Fixed Sof: N17(0.5) C51(0.5) C52(0.5) C53(0.5) C54(0.5) N18(0.5)
5.a Ternary CH refined with riding coordinates:
 C40(H40), C50(H50)
5.b Aromatic/amide H refined with riding coordinates:
 C27(H27), C49(H49), C42(H42), C43(H43), C41(H41), C47(H47), C32(H32), C2(H2),
 C14(H14), C48(H48), C44(H44), C37(H37), C45(H45), C46(H46), C11(H11), C15(H15),
  C10(H10), C5(H5), C23(H23), C16(H16), C22(H22), C17(H17), C8(H8), C3(H3),
 C9(H9), C4(H4), C21(H21), C20(H20)
5.c Idealised Me refined as rotating group:
 C29(H29A,H29B,H29C), C25(H25A,H25B,H25C), C39(H39A,H39B,H39C), C30(H30A,H30B,
 H30C), C34(H34A,H34B,H34C), C35(H35A,H35B,H35C)
;
_olex2_submission_special_instructions 'No special instructions were received'
_oxdiff_exptl_absorpt_empirical_details
;
Empirical correction (ABSPACK) includes:
- Absorption correction using spherical harmonics
- Frame scaling
;
_oxdiff_exptl_absorpt_empirical_full_max 4.837
_oxdiff_exptl_absorpt_empirical_full_min 0.321

loop_
_space_group_symop_operation_xyz
'x, y, z'
'-x, y+1/2, -z+1/2'
'-x, -y, -z'
'x, -y-1/2, z-1/2'

loop_
_atom_site_label
_atom_site_type_symbol
_atom_site_fract_x
_atom_site_fract_y
_atom_site_fract_z
_atom_site_U_iso_or_equiv
_atom_site_adp_type
_atom_site_occupancy
_atom_site_site_symmetry_order
_atom_site_calc_flag
_atom_site_refinement_flags_posn
_atom_site_refinement_flags_adp
_atom_site_refinement_flags_occupancy
_atom_site_disorder_assembly
_atom_site_disorder_group
Fe2 Fe 0.70945(4) 0.45330(6) 0.60768(2) 0.0657(2) Uani 1 1 d . . . . .
Fe1 Fe 0.22854(4) 0.44285(6) 0.67106(2) 0.0748(2) Uani 1 1 d . . . . .
Cl1 Cl 0.47274(10) -0.00084(12) 0.58521(4) 0.0980(4) Uani 1 1 d . . . . .
N9 N 0.7086(2) 0.6224(4) 0.64643(13) 0.0821(10) Uani 1 1 d . . . . .
N12 N 0.76051(19) 0.1990(3) 0.58059(10) 0.0661(8) Uani 1 1 d . . . . .
N6 N 0.70439(19) 0.2887(3) 0.56748(11) 0.0699(8) Uani 1 1 d . . . . .
O1 O 0.1703(3) 0.4284(4) 0.61295(12) 0.1051(12) Uani 1 1 d . . . . .
N15 N 0.6503(2) 0.7057(3) 0.63344(13) 0.0782(9) Uani 1 1 d . . . . .
N5 N 0.8325(2) 0.4526(3) 0.60654(12) 0.0707(8) Uani 1 1 d . . . . .
O3 O 0.1575(2) 0.5723(3) 0.68399(12) 0.0913(9) Uani 1 1 d . . . . .
N10 N 0.5847(2) 0.4566(3) 0.60633(14) 0.0793(10) Uani 1 1 d . . . . .
O5 O 0.4479(4) -0.1203(5) 0.5911(3) 0.211(4) Uani 1 1 d . . . . .
N13 N 0.7962(2) 0.2346(3) 0.65451(10) 0.0686(8) Uani 1 1 d . . . . .
N7 N 0.7411(2) 0.3240(4) 0.65953(11) 0.0741(9) Uani 1 1 d . . . . .
N14 N 0.6275(2) 0.6774(3) 0.55899(12) 0.0751(9) Uani 1 1 d . . . . .
N8 N 0.6796(2) 0.5835(4) 0.55534(13) 0.0811(10) Uani 1 1 d . . . . .
O8 O 0.4200(7) 0.0869(9) 0.5740(4) 0.293(6) Uani 1 1 d . . . . .
N16 N 0.5471(2) 0.5695(3) 0.59953(13) 0.0750(9) Uani 1 1 d . . . . .
N11 N 0.86724(18) 0.3370(3) 0.60800(10) 0.0663(8) Uani 1 1 d . . . . .
O4 O 0.2772(11) 0.270(3) 0.6735(14) 0.118(6) Uani 0.41(11) 1 d . U P A 6
O2 O 0.3043(3) 0.4748(4) 0.72203(13) 0.1094(12) Uani 1 1 d . . . . .
O6 O 0.5134(10) 0.0371(11) 0.6204(4) 0.329(9) Uani 1 1 d . . . . .
O7 O 0.5119(12) -0.0138(14) 0.5567(6) 0.410(13) Uani 1 1 d . . . . .
C40 C 0.8236(2) 0.2263(4) 0.61578(12) 0.0656(9) Uani 1 1 d . . . . .
H40 H 0.8603 0.1549 0.6185 0.079 Uiso 1 1 calc R . . . .
C27 C 0.9581(3) 0.4712(5) 0.59973(15) 0.0795(11) Uani 1 1 d . . . . .
H27 H 1.0053 0.5076 0.5963 0.095 Uiso 1 1 calc R . . . .
C31 C 0.6529(3) 0.2360(5) 0.53614(14) 0.0779(11) Uani 1 1 d . . . . .
C26 C 0.8882(3) 0.5344(4) 0.60182(15) 0.0747(11) Uani 1 1 d . . . . .
C1 C 0.1834(3) 0.5117(6) 0.58510(15) 0.0857(13) Uani 1 1 d . . . . .
C13 C 0.0920(3) 0.5404(4) 0.69516(14) 0.0749(11) Uani 1 1 d . . . . .
C49 C 0.4716(3) 0.5595(5) 0.60162(18) 0.0872(13) Uani 1 1 d . . . . .
H49 H 0.4349 0.6247 0.5986 0.105 Uiso 1 1 calc R . . . .
C33 C 0.7442(3) 0.0911(4) 0.55851(15) 0.0810(12) Uani 1 1 d . . . . .
C28 C 0.9438(2) 0.3464(4) 0.60363(12) 0.0708(10) Uani 1 1 d . . . . .
C50 C 0.5917(2) 0.6816(4) 0.59501(15) 0.0751(11) Uani 1 1 d . . . . .
H50 H 0.5547 0.7528 0.5911 0.090 Uiso 1 1 calc R . . . .
C42 C 0.6600(4) 0.7095(6) 0.49802(19) 0.0986(16) Uani 1 1 d . . . . .
H42 H 0.6640 0.7423 0.4719 0.118 Uiso 1 1 calc R . . . .
C43 C 0.6157(3) 0.7533(5) 0.52457(18) 0.0876(13) Uani 1 1 d . . . . .
H43 H 0.5828 0.8235 0.5201 0.105 Uiso 1 1 calc R . . . .
N17 N 0.9877(8) -0.0603(10) 0.6273(5) 0.147(5) Uani 0.5 1 d D . P . .
C41 C 0.6994(3) 0.6019(6) 0.51864(17) 0.0905(13) Uani 1 1 d . . . . .
H41 H 0.7344 0.5514 0.5077 0.109 Uiso 1 1 calc R . . . .
C47 C 0.5296(3) 0.3759(5) 0.61186(18) 0.0919(14) Uani 1 1 d . . . . .
H47 H 0.5374 0.2899 0.6170 0.110 Uiso 1 1 calc R . . . .
C6 C 0.2423(3) 0.6035(6) 0.59438(16) 0.0863(13) Uani 1 1 d . . . . .
C18 C 0.0743(3) 0.4121(5) 0.70176(13) 0.0745(10) Uani 1 1 d . . . . .
C32 C 0.6759(3) 0.1129(5) 0.52963(17) 0.0883(13) Uani 1 1 d . . . . .
H32 H 0.6499 0.0564 0.5096 0.106 Uiso 1 1 calc R . . . .
C38 C 0.8118(3) 0.1541(5) 0.68831(14) 0.0809(12) Uani 1 1 d . . . . .
C29 C 0.9956(3) 0.2357(6) 0.6031(2) 0.0967(15) Uani 1 1 d . . . . .
H29A H 0.9977 0.1871 0.6283 0.145 Uiso 1 1 calc GR . . . .
H29B H 1.0477 0.2638 0.6016 0.145 Uiso 1 1 calc GR . . . .
H29C H 0.9750 0.1843 0.5789 0.145 Uiso 1 1 calc GR . . . .
C2 C 0.1354(4) 0.5119(8) 0.54456(17) 0.113(2) Uani 1 1 d . . . . .
H2 H 0.0967 0.4503 0.5373 0.136 Uiso 1 1 calc R . . . .
C14 C 0.0368(3) 0.6277(5) 0.70234(17) 0.0892(13) Uani 1 1 d . . . . .
H14 H 0.0462 0.7131 0.6988 0.107 Uiso 1 1 calc R . . . .
C48 C 0.4583(3) 0.4385(6) 0.6089(2) 0.1022(17) Uani 1 1 d . . . . .
H48 H 0.4104 0.4028 0.6115 0.123 Uiso 1 1 calc R . . . .
C44 C 0.7446(3) 0.6643(6) 0.68352(18) 0.0972(15) Uani 1 1 d . . . . .
H44 H 0.7873 0.6235 0.7003 0.117 Uiso 1 1 calc R . . . .
C37 C 0.7679(3) 0.1990(6) 0.71573(16) 0.0983(16) Uani 1 1 d . . . . .
H37 H 0.7675 0.1668 0.7424 0.118 Uiso 1 1 calc R . . . .
C7 C 0.3794(3) 0.6225(6) 0.69243(16) 0.0915(14) Uani 1 1 d . . . . .
C36 C 0.7242(3) 0.3002(5) 0.69709(15) 0.0861(13) Uani 1 1 d . . . . .
C45 C 0.7126(4) 0.7750(6) 0.6949(2) 0.114(2) Uani 1 1 d . . . . .
H45 H 0.7289 0.8221 0.7194 0.137 Uiso 1 1 calc R . . . .
C25 C 0.8737(4) 0.6721(5) 0.5988(2) 0.1100(18) Uani 1 1 d . . . . .
H25A H 0.8233 0.6904 0.6055 0.165 Uiso 1 1 calc GR . . . .
H25B H 0.8740 0.7000 0.5706 0.165 Uiso 1 1 calc GR . . . .
H25C H 0.9144 0.7153 0.6182 0.165 Uiso 1 1 calc GR . . . .
C46 C 0.6502(4) 0.8002(5) 0.6613(2) 0.1022(17) Uani 1 1 d . . . . .
H46 H 0.6156 0.8683 0.6587 0.123 Uiso 1 1 calc R . . . .
C24 C 0.2594(6) 0.1768(9) 0.6719(2) 0.128(3) Uani 1 1 d . . . . .
C39 C 0.8680(4) 0.0476(5) 0.69067(19) 0.1058(18) Uani 1 1 d . . . . .
H39A H 0.8550 -0.0020 0.6654 0.159 Uiso 1 1 calc GR . . . .
H39B H 0.8647 -0.0043 0.7146 0.159 Uiso 1 1 calc GR . . . .
H39C H 0.9206 0.0800 0.6936 0.159 Uiso 1 1 calc GR . . . .
C30 C 0.5835(3) 0.3060(7) 0.5119(2) 0.114(2) Uani 1 1 d . . . . .
H30A H 0.5418 0.3058 0.5274 0.172 Uiso 1 1 calc GR . . . .
H30B H 0.5657 0.2656 0.4851 0.172 Uiso 1 1 calc GR . . . .
H30C H 0.5985 0.3915 0.5075 0.172 Uiso 1 1 calc GR . . . .
C12 C 0.3649(3) 0.5492(5) 0.72551(17) 0.0908(14) Uani 1 1 d . . . . .
C34 C 0.7941(5) -0.0253(6) 0.5666(3) 0.137(3) Uani 1 1 d . . . . .
H34A H 0.8468 -0.0060 0.5634 0.205 Uiso 1 1 calc GR . . . .
H34B H 0.7723 -0.0899 0.5469 0.205 Uiso 1 1 calc GR . . . .
H34C H 0.7953 -0.0545 0.5948 0.205 Uiso 1 1 calc GR . . . .
C51 C 1.0291(7) -0.1195(10) 0.6131(5) 0.109(4) Uani 0.5 1 d D . P . .
C35 C 0.6669(4) 0.3764(8) 0.71396(19) 0.121(2) Uani 1 1 d . . . . .
H35A H 0.6915 0.4533 0.7256 0.182 Uiso 1 1 calc GR . . . .
H35B H 0.6488 0.3297 0.7356 0.182 Uiso 1 1 calc GR . . . .
H35C H 0.6229 0.3960 0.6917 0.182 Uiso 1 1 calc GR . . . .
C11 C 0.4194(5) 0.5538(6) 0.7639(2) 0.112(2) Uani 1 1 d . . . . .
H11 H 0.4120 0.5040 0.7864 0.135 Uiso 1 1 calc R . . . .
C15 C -0.0320(3) 0.5917(7) 0.71469(19) 0.1055(19) Uani 1 1 d . . . . .
H15 H -0.0678 0.6524 0.7198 0.127 Uiso 1 1 calc R . . . .
C10 C 0.4835(5) 0.6321(11) 0.7680(3) 0.149(3) Uani 1 1 d . . . . .
H10 H 0.5194 0.6344 0.7936 0.178 Uiso 1 1 calc R . . . .
C19 C 0.1898(5) 0.1428(10) 0.6858(2) 0.126(3) Uani 1 1 d . . . . .
N3 N 0.1388(9) 0.3339(12) 0.6927(2) 0.072(3) Uani 0.70(4) 1 d . . P A 3
C5 C 0.2530(4) 0.6915(7) 0.5652(3) 0.117(2) Uani 1 1 d . . . . .
H5 H 0.2937 0.7501 0.5717 0.140 Uiso 1 1 calc R . . . .
C23 C 0.3073(5) 0.0719(8) 0.6615(3) 0.141(3) Uani 1 1 d . . . . .
H23 H 0.3538 0.0873 0.6522 0.169 Uiso 1 1 calc R . . . .
C52 C 1.0861(12) -0.187(3) 0.5937(8) 0.213(13) Uani 0.5 1 d D . P . .
C16 C -0.0469(4) 0.4678(8) 0.7193(2) 0.112(2) Uani 1 1 d . . . . .
H16 H -0.0940 0.4440 0.7268 0.135 Uiso 1 1 calc R . . . .
C22 C 0.2830(7) -0.0461(8) 0.6657(3) 0.147(4) Uani 1 1 d . . . . .
H22 H 0.3141 -0.1121 0.6593 0.177 Uiso 1 1 calc R . . . .
C17 C 0.0058(3) 0.3764(6) 0.71330(16) 0.0937(14) Uani 1 1 d . . . . .
H17 H -0.0049 0.2915 0.7170 0.112 Uiso 1 1 calc R . . . .
C8 C 0.4455(5) 0.7031(7) 0.6983(3) 0.125(2) Uani 1 1 d . . . . .
H8 H 0.4537 0.7539 0.6762 0.150 Uiso 1 1 calc R . . . .
C3 C 0.1450(5) 0.6018(10) 0.51589(19) 0.128(3) Uani 1 1 d . . . . .
H3 H 0.1123 0.6022 0.4893 0.153 Uiso 1 1 calc R . . . .
C9 C 0.4966(5) 0.7080(10) 0.7352(4) 0.147(3) Uani 1 1 d . . . . .
H9 H 0.5401 0.7614 0.7388 0.177 Uiso 1 1 calc R . . . .
C4 C 0.2039(7) 0.6936(9) 0.5264(3) 0.143(3) Uani 1 1 d . . . . .
H4 H 0.2097 0.7559 0.5070 0.171 Uiso 1 1 calc R . . . .
C21 C 0.2120(8) -0.0764(11) 0.6793(3) 0.166(4) Uani 1 1 d . . . . .
H21 H 0.1967 -0.1599 0.6815 0.200 Uiso 1 1 calc R . . . .
N4 N 0.1295(8) 0.2163(14) 0.6964(2) 0.087(3) Uani 0.70(4) 1 d . . P A 3
C20 C 0.1681(7) 0.0187(12) 0.6890(3) 0.161(4) Uani 1 1 d . . . . .
H20 H 0.1216 0.0006 0.6981 0.193 Uiso 1 1 calc R . . . .
C53 C 0.1349(13) 0.136(3) 0.5298(5) 0.168(8) Uani 0.5 1 d D . P . .
C54 C 0.1856(15) 0.125(3) 0.5663(6) 0.191(10) Uani 0.5 1 d D . P . .
N18 N 0.0894(14) 0.148(4) 0.5014(7) 0.274(16) Uani 0.5 1 d D . P . .
N2' N 0.3043(8) 0.6437(12) 0.6226(5) 0.070(5) Uani 0.327(19) 1 d . . P A 2
N2 N 0.3436(4) 0.6447(7) 0.6518(3) 0.080(3) Uani 0.673(19) 1 d . . P A 1
N1 N 0.2846(6) 0.5790(10) 0.6393(3) 0.076(2) Uani 0.673(19) 1 d . . P A 1
N1' N 0.3064(10) 0.5749(13) 0.6578(6) 0.055(4) Uani 0.327(19) 1 d . . P A 2
N4' N 0.1040(16) 0.293(3) 0.7003(5) 0.081(10) Uani 0.30(4) 1 d . . P A 4
N3' N 0.1696(17) 0.294(3) 0.6882(7) 0.088(9) Uani 0.30(4) 1 d . . P A 4
O4' O 0.292(3) 0.305(5) 0.6605(15) 0.136(13) Uani 0.59(11) 1 d . . P A 5

loop_
_atom_site_aniso_label
_atom_site_aniso_U_11
_atom_site_aniso_U_22
_atom_site_aniso_U_33
_atom_site_aniso_U_23
_atom_site_aniso_U_13
_atom_site_aniso_U_12
Fe2 0.0611(4) 0.0606(4) 0.0716(4) 0.0024(3) 0.0037(3) 0.0114(3)
Fe1 0.0766(4) 0.0649(4) 0.0846(4) -0.0051(3) 0.0199(3) -0.0123(3)
Cl1 0.1276(11) 0.0673(7) 0.0971(8) 0.0006(6) 0.0179(8) 0.0155(7)
N9 0.073(2) 0.074(2) 0.091(2) -0.0084(19) -0.0022(18) 0.0130(18)
N12 0.0666(18) 0.0549(17) 0.0697(18) -0.0028(13) -0.0032(14) 0.0033(14)
N6 0.0637(18) 0.0649(19) 0.0726(19) -0.0029(15) -0.0064(15) 0.0099(15)
O1 0.127(3) 0.102(3) 0.082(2) -0.0014(18) 0.012(2) -0.021(2)
N15 0.070(2) 0.065(2) 0.092(2) -0.0119(17) -0.0003(17) 0.0138(16)
N5 0.0625(18) 0.0547(18) 0.090(2) 0.0088(15) 0.0032(16) 0.0015(14)
O3 0.087(2) 0.079(2) 0.110(3) -0.0154(17) 0.0258(19) -0.0079(16)
N10 0.063(2) 0.066(2) 0.109(3) -0.0011(18) 0.0157(19) 0.0070(16)
O5 0.156(5) 0.082(3) 0.401(12) 0.050(5) 0.066(6) 0.015(3)
N13 0.0723(19) 0.070(2) 0.0603(16) 0.0114(14) 0.0049(14) 0.0065(16)
N7 0.079(2) 0.073(2) 0.0703(19) 0.0098(16) 0.0142(16) 0.0094(17)
N14 0.0675(19) 0.0605(19) 0.090(2) 0.0076(17) -0.0009(17) 0.0155(15)
N8 0.081(2) 0.079(2) 0.080(2) 0.0113(18) 0.0091(18) 0.0207(19)
O8 0.301(12) 0.162(7) 0.392(15) 0.097(9) 0.009(11) 0.131(8)
N16 0.0615(19) 0.071(2) 0.090(2) -0.0024(17) 0.0088(17) 0.0137(15)
N11 0.0589(17) 0.0630(18) 0.0728(18) 0.0031(15) 0.0026(14) 0.0030(14)
O4 0.063(9) 0.090(10) 0.208(18) 0.013(15) 0.044(8) -0.013(6)
O2 0.119(3) 0.108(3) 0.095(3) 0.001(2) 0.007(2) -0.013(2)
O6 0.43(2) 0.240(12) 0.226(10) -0.044(8) -0.144(12) 0.006(12)
O7 0.53(3) 0.288(14) 0.56(3) -0.064(15) 0.47(2) -0.070(15)
C40 0.066(2) 0.057(2) 0.067(2) 0.0045(16) -0.0031(17) 0.0084(17)
C27 0.069(3) 0.082(3) 0.085(3) -0.001(2) 0.010(2) -0.012(2)
C31 0.067(2) 0.086(3) 0.074(2) 0.001(2) -0.0025(19) -0.008(2)
C26 0.079(3) 0.061(2) 0.079(3) 0.0035(18) 0.005(2) -0.009(2)
C1 0.087(3) 0.099(3) 0.074(3) -0.002(2) 0.024(2) 0.001(3)
C13 0.073(3) 0.079(3) 0.069(2) -0.0115(19) 0.0042(19) -0.003(2)
C49 0.058(2) 0.098(4) 0.102(3) -0.010(3) 0.008(2) 0.007(2)
C33 0.090(3) 0.061(2) 0.084(3) -0.003(2) -0.002(2) -0.005(2)
C28 0.060(2) 0.084(3) 0.064(2) -0.0067(19) 0.0005(16) 0.0015(19)
C50 0.067(2) 0.062(2) 0.092(3) -0.003(2) 0.005(2) 0.0163(18)
C42 0.099(4) 0.096(4) 0.092(3) 0.024(3) -0.002(3) -0.005(3)
C43 0.077(3) 0.075(3) 0.102(3) 0.013(3) -0.005(3) -0.001(2)
N17 0.121(9) 0.076(7) 0.239(17) -0.013(8) 0.026(10) 0.007(6)
C41 0.090(3) 0.091(3) 0.088(3) 0.005(3) 0.014(2) 0.010(3)
C47 0.082(3) 0.081(3) 0.111(4) -0.011(3) 0.016(3) -0.009(3)
C6 0.075(3) 0.106(4) 0.079(3) -0.005(3) 0.019(2) 0.012(3)
C18 0.073(3) 0.082(3) 0.064(2) -0.0057(19) 0.0013(18) 0.005(2)
C32 0.089(3) 0.069(3) 0.096(3) -0.012(2) -0.007(2) -0.009(2)
C38 0.087(3) 0.074(3) 0.073(2) 0.015(2) -0.005(2) -0.003(2)
C29 0.072(3) 0.102(4) 0.113(4) -0.009(3) 0.009(3) 0.017(3)
C2 0.101(4) 0.165(6) 0.072(3) -0.019(4) 0.014(3) 0.000(4)
C14 0.082(3) 0.083(3) 0.095(3) -0.018(2) 0.000(2) 0.008(2)
C48 0.070(3) 0.112(5) 0.127(5) -0.020(3) 0.026(3) -0.011(3)
C44 0.076(3) 0.101(4) 0.103(4) -0.013(3) -0.012(3) 0.009(3)
C37 0.106(4) 0.117(4) 0.073(3) 0.031(3) 0.023(3) 0.005(3)
C7 0.102(4) 0.093(3) 0.079(3) 0.001(3) 0.014(3) 0.031(3)
C36 0.090(3) 0.100(4) 0.069(2) 0.005(2) 0.016(2) 0.001(3)
C45 0.105(4) 0.104(4) 0.123(5) -0.038(4) -0.002(4) 0.004(3)
C25 0.113(4) 0.070(3) 0.144(5) 0.015(3) 0.018(4) -0.007(3)
C46 0.101(4) 0.082(3) 0.115(4) -0.027(3) 0.002(3) 0.014(3)
C24 0.137(6) 0.109(5) 0.114(5) -0.040(4) -0.033(5) 0.045(5)
C39 0.127(5) 0.086(3) 0.091(3) 0.029(3) -0.009(3) 0.009(3)
C30 0.085(3) 0.128(5) 0.109(4) -0.019(3) -0.031(3) 0.014(3)
C12 0.088(3) 0.094(4) 0.083(3) 0.003(3) 0.000(2) 0.015(3)
C34 0.145(6) 0.077(3) 0.158(6) -0.037(4) -0.042(5) 0.025(4)
C51 0.095(7) 0.055(5) 0.179(12) -0.023(6) 0.035(7) 0.005(5)
C35 0.132(5) 0.153(6) 0.088(3) 0.003(4) 0.044(3) 0.015(5)
C11 0.122(5) 0.111(5) 0.091(4) 0.018(3) -0.009(3) 0.002(4)
C15 0.076(3) 0.132(5) 0.101(4) -0.029(4) 0.000(3) 0.018(3)
C10 0.112(5) 0.192(9) 0.122(6) 0.006(6) -0.025(4) -0.006(6)
C19 0.122(5) 0.160(7) 0.087(4) -0.014(4) -0.002(3) 0.067(5)
N3 0.078(7) 0.065(6) 0.067(3) -0.005(3) 0.000(4) 0.002(4)
C5 0.109(4) 0.106(4) 0.153(6) 0.018(4) 0.067(5) 0.010(3)
C23 0.128(6) 0.128(7) 0.149(7) -0.037(5) -0.014(5) 0.046(5)
C52 0.152(15) 0.25(3) 0.24(2) -0.13(2) 0.029(15) 0.065(16)
C16 0.083(4) 0.155(7) 0.101(4) -0.018(4) 0.024(3) -0.019(4)
C22 0.167(8) 0.104(6) 0.152(7) -0.019(5) -0.014(6) 0.064(6)
C17 0.099(4) 0.097(4) 0.081(3) -0.006(3) 0.008(3) -0.018(3)
C8 0.139(6) 0.114(5) 0.133(6) 0.012(4) 0.055(5) 0.008(5)
C3 0.136(6) 0.179(8) 0.068(3) 0.011(4) 0.019(3) 0.038(6)
C9 0.123(6) 0.156(8) 0.161(8) -0.009(6) 0.023(6) -0.028(5)
C4 0.171(8) 0.152(7) 0.124(6) 0.046(5) 0.074(6) 0.029(6)
C21 0.200(11) 0.151(8) 0.145(8) 0.019(6) 0.029(7) 0.055(8)
N4 0.103(6) 0.070(7) 0.087(4) 0.003(3) 0.014(3) 0.002(5)
C20 0.183(9) 0.178(9) 0.121(6) 0.021(6) 0.027(6) 0.073(8)
C53 0.176(17) 0.24(2) 0.086(9) -0.009(11) 0.021(10) 0.054(17)
C54 0.20(2) 0.24(2) 0.127(14) 0.003(15) 0.021(14) 0.08(2)
N18 0.20(2) 0.46(5) 0.162(18) 0.04(3) 0.018(16) 0.03(3)
N2' 0.073(8) 0.064(7) 0.075(10) 0.015(6) 0.019(7) -0.012(5)
N2 0.075(4) 0.081(4) 0.088(6) -0.003(3) 0.025(4) -0.004(3)
N1 0.071(5) 0.078(5) 0.079(5) 0.000(5) 0.014(4) 0.019(4)
N1' 0.056(8) 0.045(6) 0.064(8) 0.001(6) 0.009(6) 0.002(5)
N4' 0.069(12) 0.10(2) 0.065(8) 0.006(9) -0.001(7) -0.012(12)
N3' 0.065(12) 0.112(18) 0.074(9) -0.025(10) -0.018(8) 0.029(11)
O4' 0.114(12) 0.102(14) 0.186(18) -0.041(12) 0.018(12) 0.011(12)

loop_
_atom_type_symbol
_atom_type_description
_atom_type_scat_dispersion_real
_atom_type_scat_dispersion_imag
_atom_type_scat_source
C C 0.0181 0.0091 'International Tables Vol C Tables 4.2.6.8 and 6.1.1.4'
H H 0.0000 0.0000 'International Tables Vol C Tables 4.2.6.8 and 6.1.1.4'
N N 0.0311 0.0180 'International Tables Vol C Tables 4.2.6.8 and 6.1.1.4'
O O 0.0492 0.0322 'International Tables Vol C Tables 4.2.6.8 and 6.1.1.4'
Fe Fe -1.1336 3.1974 'International Tables Vol C Tables 4.2.6.8 and 6.1.1.4'
Cl Cl 0.3639 0.7018 'International Tables Vol C Tables 4.2.6.8 and 6.1.1.4'

loop_
_geom_angle_atom_site_label_1
_geom_angle_atom_site_label_2
_geom_angle_atom_site_label_3
_geom_angle
N6 Fe2 N9 177.05(13)
N5 Fe2 N9 97.72(14)
N5 Fe2 N6 84.67(13)
N5 Fe2 N10 177.76(15)
N5 Fe2 N7 85.02(14)
N5 Fe2 N8 94.04(14)
N10 Fe2 N9 82.85(15)
N10 Fe2 N6 94.69(14)
N10 Fe2 N7 97.08(15)
N10 Fe2 N8 83.86(16)
N7 Fe2 N9 95.90(15)
N7 Fe2 N6 86.01(14)
N7 Fe2 N8 179.06(15)
N8 Fe2 N9 84.27(16)
N8 Fe2 N6 93.86(15)
O1 Fe1 O4 95.6(11)
O1 Fe1 N3 90.3(2)
O1 Fe1 N1 77.5(3)
O1 Fe1 N1' 94.9(5)
O1 Fe1 N3' 90.7(5)
O3 Fe1 O1 92.11(18)
O3 Fe1 O4 155.8(11)
O3 Fe1 N3 77.3(4)
O3 Fe1 N1 89.8(2)
O3 Fe1 N1' 92.0(4)
O3 Fe1 N3' 96.6(10)
O2 Fe1 O1 166.52(19)
O2 Fe1 O3 92.45(19)
O2 Fe1 O4 85.3(10)
O2 Fe1 N3 103.1(2)
O2 Fe1 N1 89.9(3)
O2 Fe1 N1' 72.3(5)
O2 Fe1 N3' 101.4(5)
O4' Fe1 O1 88.4(9)
O4' Fe1 O3 175(3)
O4' Fe1 O2 88.2(5)
O8 Cl1 O5 118.6(7)
O6 Cl1 O5 107.4(8)
O6 Cl1 O8 104.7(9)
O7 Cl1 O5 103.5(8)
O7 Cl1 O8 108.9(12)
O7 Cl1 O6 114.1(14)
N15 N9 Fe2 116.7(3)
C44 N9 Fe2 138.1(3)
C44 N9 N15 104.7(4)
N6 N12 C40 119.1(3)
C33 N12 N6 111.4(3)
C33 N12 C40 129.4(3)
N12 N6 Fe2 115.6(2)
C31 N6 Fe2 137.3(3)
C31 N6 N12 105.8(3)
C1 O1 Fe1 118.8(4)
N9 N15 C50 120.1(3)
N9 N15 C46 112.3(4)
C46 N15 C50 127.3(4)
N11 N5 Fe2 115.9(2)
C26 N5 Fe2 138.5(3)
C26 N5 N11 105.3(3)
C13 O3 Fe1 120.1(3)
N16 N10 Fe2 117.7(3)
C47 N10 Fe2 137.4(3)
C47 N10 N16 104.9(4)
N7 N13 C40 120.4(3)
C38 N13 N7 111.3(3)
C38 N13 C40 128.0(4)
N13 N7 Fe2 114.8(2)
C36 N7 Fe2 140.0(3)
C36 N7 N13 105.2(3)
N8 N14 C50 119.8(3)
C43 N14 N8 110.7(4)
C43 N14 C50 129.5(4)
N14 N8 Fe2 117.0(3)
C41 N8 Fe2 137.4(3)
C41 N8 N14 105.5(4)
N10 N16 C50 119.6(3)
C49 N16 N10 111.5(4)
C49 N16 C50 128.6(4)
N5 N11 C40 119.6(3)
N5 N11 C28 111.3(3)
C28 N11 C40 129.1(4)
C24 O4 Fe1 138.7(15)
C12 O2 Fe1 125.5(4)
N12 C40 N11 111.4(3)
N12 C40 H40 106.9
N13 C40 N12 112.0(3)
N13 C40 N11 112.4(3)
N13 C40 H40 106.9
N11 C40 H40 106.9
C26 C27 H27 126.7
C28 C27 H27 126.7
C28 C27 C26 106.7(4)
N6 C31 C32 109.9(4)
N6 C31 C30 122.6(5)
C32 C31 C30 127.5(4)
N5 C26 C27 110.4(4)
N5 C26 C25 122.2(5)
C27 C26 C25 127.3(5)
O1 C1 C6 122.6(5)
O1 C1 C2 119.3(6)
C6 C1 C2 118.0(5)
O3 C13 C18 121.2(4)
O3 C13 C14 122.9(5)
C14 C13 C18 115.9(5)
N16 C49 H49 126.5
N16 C49 C48 107.1(5)
C48 C49 H49 126.5
N12 C33 C32 106.2(4)
N12 C33 C34 123.5(4)
C32 C33 C34 130.3(5)
N11 C28 C29 123.2(4)
C27 C28 N11 106.3(4)
C27 C28 C29 130.5(4)
N15 C50 H50 107.4
N14 C50 N15 111.1(3)
N14 C50 N16 112.8(4)
N14 C50 H50 107.4
N16 C50 N15 110.6(4)
N16 C50 H50 107.4
C43 C42 H42 127.5
C43 C42 C41 104.9(5)
C41 C42 H42 127.5
N14 C43 H43 126.0
C42 C43 N14 108.1(5)
C42 C43 H43 126.0
N8 C41 C42 110.8(5)
N8 C41 H41 124.6
C42 C41 H41 124.6
N10 C47 H47 125.1
N10 C47 C48 109.8(5)
C48 C47 H47 125.1
C1 C6 N1 106.2(6)
C5 C6 C1 121.4(6)
C5 C6 N1 132.4(7)
N2' C6 C1 145.3(8)
N2' C6 C5 93.1(8)
C13 C18 N3 108.3(6)
C17 C18 C13 122.2(5)
C17 C18 N3 129.5(7)
N4' C18 C13 141.6(12)
N4' C18 C17 96.2(12)
C31 C32 H32 126.6
C33 C32 C31 106.7(4)
C33 C32 H32 126.6
N13 C38 C39 122.5(5)
C37 C38 N13 104.8(4)
C37 C38 C39 132.6(5)
C28 C29 H29A 109.5
C28 C29 H29B 109.5
C28 C29 H29C 109.5
H29A C29 H29B 109.5
H29A C29 H29C 109.5
H29B C29 H29C 109.5
C1 C2 H2 119.8
C3 C2 C1 120.4(7)
C3 C2 H2 119.8
C13 C14 H14 119.1
C13 C14 C15 121.9(6)
C15 C14 H14 119.1
C49 C48 C47 106.7(5)
C49 C48 H48 126.6
C47 C48 H48 126.6
N9 C44 H44 123.5
N9 C44 C45 113.0(5)
C45 C44 H44 123.5
C38 C37 H37 125.8
C38 C37 C36 108.3(4)
C36 C37 H37 125.8
C12 C7 C8 120.2(6)
C12 C7 N1' 97.3(8)
C8 C7 N1' 142.6(8)
N2 C7 C12 136.7(7)
N2 C7 C8 103.0(6)
N7 C36 C37 110.2(4)
N7 C36 C35 121.7(5)
C37 C36 C35 128.1(5)
C44 C45 H45 128.0
C44 C45 C46 104.1(5)
C46 C45 H45 128.0
C26 C25 H25A 109.5
C26 C25 H25B 109.5
C26 C25 H25C 109.5
H25A C25 H25B 109.5
H25A C25 H25C 109.5
H25B C25 H25C 109.5
N15 C46 C45 106.0(5)
N15 C46 H46 127.0
C45 C46 H46 127.0
O4 C24 C19 119.3(16)
O4 C24 C23 124.2(17)
C19 C24 C23 115.9(9)
C19 C24 O4' 132.7(15)
C23 C24 O4' 111.1(17)
C38 C39 H39A 109.5
C38 C39 H39B 109.5
C38 C39 H39C 109.5
H39A C39 H39B 109.5
H39A C39 H39C 109.5
H39B C39 H39C 109.5
C31 C30 H30A 109.5
C31 C30 H30B 109.5
C31 C30 H30C 109.5
H30A C30 H30B 109.5
H30A C30 H30C 109.5
H30B C30 H30C 109.5
O2 C12 C7 122.8(5)
O2 C12 C11 119.1(6)
C7 C12 C11 118.1(6)
C33 C34 H34A 109.5
C33 C34 H34B 109.5
C33 C34 H34C 109.5
H34A C34 H34B 109.5
H34A C34 H34C 109.5
H34B C34 H34C 109.5
N17 C51 C52 175.1(18)
C36 C35 H35A 109.5
C36 C35 H35B 109.5
C36 C35 H35C 109.5
H35A C35 H35B 109.5
H35A C35 H35C 109.5
H35B C35 H35C 109.5
C12 C11 H11 120.1
C10 C11 C12 119.7(7)
C10 C11 H11 120.1
C14 C15 H15 120.2
C16 C15 C14 119.6(6)
C16 C15 H15 120.2
C11 C10 H10 119.1
C11 C10 C9 121.9(7)
C9 C10 H10 119.1
C24 C19 N3' 88.3(14)
N4 C19 C24 131.4(10)
C20 C19 C24 122.0(7)
C20 C19 N4 106.5(10)
C20 C19 N3' 149.6(14)
C18 N3 Fe1 112.9(7)
N4 N3 Fe1 132.1(16)
N4 N3 C18 114.8(16)
C6 C5 H5 120.0
C6 C5 C4 120.1(7)
C4 C5 H5 120.0
C24 C23 H23 120.5
C22 C23 C24 118.9(10)
C22 C23 H23 120.5
C15 C16 H16 119.2
C15 C16 C17 121.6(6)
C17 C16 H16 119.2
C23 C22 H22 118.3
C23 C22 C21 123.5(8)
C21 C22 H22 118.3
C18 C17 C16 118.8(6)
C18 C17 H17 120.6
C16 C17 H17 120.6
C7 C8 H8 119.4
C9 C8 C7 121.1(7)
C9 C8 H8 119.4
C2 C3 H3 119.9
C2 C3 C4 120.2(7)
C4 C3 H3 119.9
C10 C9 H9 120.6
C8 C9 C10 118.9(8)
C8 C9 H9 120.6
C5 C4 C3 119.9(7)
C5 C4 H4 120.1
C3 C4 H4 120.1
C22 C21 H21 121.0
C20 C21 C22 118.1(12)
C20 C21 H21 121.0
N3 N4 C19 114.1(15)
C19 C20 H20 119.2
C21 C20 C19 121.6(12)
C21 C20 H20 119.2
N18 C53 C54 175(3)
C6 N2' N1' 106.8(13)
N1 N2 C7 114.1(9)
C6 N1 Fe1 113.8(7)
N2 N1 Fe1 130.7(10)
N2 N1 C6 115.4(10)
C7 N1' Fe1 122.1(10)
N2' N1' Fe1 129.8(15)
N2' N1' C7 107.9(12)
N3' N4' C18 112(3)
C19 N3' Fe1 129(2)
N4' N3' Fe1 128(4)
N4' N3' C19 103(3)
C24 O4' Fe1 112(4)

loop_
_geom_bond_atom_site_label_1
_geom_bond_atom_site_label_2
_geom_bond_distance
Fe2 N9 2.188(4)
Fe2 N6 2.167(3)
Fe2 N5 2.136(4)
Fe2 N10 2.150(4)
Fe2 N7 2.150(3)
Fe2 N8 2.165(4)
Fe1 O1 1.954(4)
Fe1 O3 1.942(4)
Fe1 O4 2.01(3)
Fe1 O2 1.921(4)
Fe1 N3 2.160(14)
Fe1 N1 2.117(11)
Fe1 N1' 2.046(16)
Fe1 N3' 2.01(3)
Fe1 O4' 1.903(15)
Cl1 O5 1.361(6)
Cl1 O8 1.302(7)
Cl1 O6 1.279(9)
Cl1 O7 1.257(9)
N9 N15 1.342(5)
N9 C44 1.315(6)
N12 N6 1.363(4)
N12 C40 1.440(5)
N12 C33 1.347(6)
N6 C31 1.331(5)
O1 C1 1.314(7)
N15 C50 1.461(6)
N15 C46 1.348(6)
N5 N11 1.360(5)
N5 C26 1.327(6)
O3 C13 1.301(6)
N10 N16 1.357(5)
N10 C47 1.319(7)
N13 N7 1.375(5)
N13 C40 1.430(5)
N13 C38 1.371(5)
N7 C36 1.331(6)
N14 N8 1.363(5)
N14 C50 1.427(6)
N14 C43 1.356(6)
N8 C41 1.316(7)
N16 C49 1.325(6)
N16 C50 1.438(6)
N11 C40 1.443(5)
N11 C28 1.363(5)
O4 C24 1.03(3)
O2 C12 1.297(7)
C40 H40 0.9800
C27 H27 0.9300
C27 C26 1.395(7)
C27 C28 1.354(7)
C31 C32 1.391(7)
C31 C30 1.492(7)
C26 C25 1.479(7)
C1 C6 1.395(8)
C1 C2 1.406(8)
C13 C18 1.417(7)
C13 C14 1.382(7)
C49 H49 0.9300
C49 C48 1.331(8)
C33 C32 1.371(7)
C33 C34 1.498(8)
C28 C29 1.478(7)
C50 H50 0.9800
C42 H42 0.9300
C42 C43 1.344(9)
C42 C41 1.423(8)
C43 H43 0.9300
N17 C51 1.118(9)
C41 H41 0.9300
C47 H47 0.9300
C47 C48 1.387(8)
C6 C5 1.366(9)
C6 N2' 1.332(17)
C6 N1 1.513(12)
C18 N3 1.467(16)
C18 C17 1.366(7)
C18 N4' 1.36(4)
C32 H32 0.9300
C38 C37 1.366(8)
C38 C39 1.480(8)
C29 H29A 0.9600
C29 H29B 0.9600
C29 H29C 0.9600
C2 H2 0.9300
C2 C3 1.363(11)
C14 H14 0.9300
C14 C15 1.384(9)
C48 H48 0.9300
C44 H44 0.9300
C44 C45 1.377(8)
C37 H37 0.9300
C37 C36 1.379(8)
C7 C12 1.386(8)
C7 C8 1.409(10)
C7 N2 1.357(10)
C7 N1' 1.592(18)
C36 C35 1.465(8)
C45 H45 0.9300
C45 C46 1.397(9)
C25 H25A 0.9600
C25 H25B 0.9600
C25 H25C 0.9600
C46 H46 0.9300
C24 C19 1.416(14)
C24 C23 1.463(10)
C24 O4' 1.54(8)
C39 H39A 0.9600
C39 H39B 0.9600
C39 H39C 0.9600
C30 H30A 0.9600
C30 H30B 0.9600
C30 H30C 0.9600
C12 C11 1.401(8)
C34 H34A 0.9600
C34 H34B 0.9600
C34 H34C 0.9600
C51 C52 1.457(19)
C35 H35A 0.9600
C35 H35B 0.9600
C35 H35C 0.9600
C11 H11 0.9300
C11 C10 1.370(12)
C15 H15 0.9300
C15 C16 1.350(10)
C10 H10 0.9300
C10 C9 1.386(13)
C19 N4 1.399(17)
C19 C20 1.375(14)
C19 N3' 1.64(3)
N3 N4 1.26(2)
C5 H5 0.9300
C5 C4 1.370(12)
C23 H23 0.9300
C23 C22 1.333(13)
C16 H16 0.9300
C16 C17 1.370(10)
C22 H22 0.9300
C22 C21 1.422(16)
C17 H17 0.9300
C8 H8 0.9300
C8 C9 1.337(12)
C3 H3 0.9300
C3 C4 1.400(13)
C9 H9 0.9300
C4 H4 0.9300
C21 H21 0.9300
C21 C20 1.336(13)
C20 H20 0.9300
C53 C54 1.33(3)
C53 N18 1.092(10)
N2' N1' 1.35(3)
N2 N1 1.235(16)
N4' N3' 1.27(6)

loop_
_geom_hbond_atom_site_label_D
_geom_hbond_atom_site_label_H
_geom_hbond_atom_site_label_A
_geom_hbond_distance_DH
_geom_hbond_distance_HA
_geom_hbond_distance_DA
_geom_hbond_angle_DHA
_geom_hbond_site_symmetry_A
C49 H49 N2' 0.93 2.54 3.229(13) 131.0 .
C49 H49 N2 0.93 2.57 3.132(8) 119.2 .
C50 H50 Cl1 0.98 2.96 3.920(4) 168.2 1_565
C50 H50 O5 0.98 2.28 3.236(7) 163.6 1_565
C42 H42 O8 0.93 2.59 3.272(10) 130.2 3_666
C43 H43 O7 0.93 2.54 3.337(15) 143.8 1_565
C29 H29A N17 0.96 2.62 3.240(14) 122.3 .
C45 H45 O2 0.93 2.64 3.480(8) 150.1 2_656
C25 H25A N9 0.96 2.70 3.548(8) 148.2 .
C25 H25C N17 0.96 2.68 3.470(14) 139.7 1_565
C46 H46 O6 0.93 2.64 3.519(14) 157.7 1_565
